data_7008826
loop_
_publ_author_name
'Zibaseresht, Ramin'
'Hartshorn, Richard M.'

_publ_section_title
;
 Coordination chemistry of a terpyridine-tris(pyrazolyl) ditopic
 ligand.
;
_journal_issue 24
_journal_name_full 'Dalton transactions (Cambridge, England : 2003)'
_journal_page_first 3898
_journal_page_last 3908
_journal_paper_doi 10.1039/b509324d
_journal_year 2005
_chemical_formula_moiety
;
C33 H27 Cu N11 O7, C2 H3 N
;
_chemical_formula_sum 'C35 H30 Cu N12 O7'
_chemical_formula_weight 794.25
_chemical_name_systematic
;
?
;
_space_group_IT_number 2
_symmetry_cell_setting triclinic
_symmetry_space_group_name_Hall '-P 1'
_symmetry_space_group_name_H-M 'P -1'
_atom_sites_solution_hydrogens geom
_atom_sites_solution_primary direct
_atom_sites_solution_secondary difmap
_audit_creation_method SHELXL-97
_cell_angle_alpha 88.3580(10)
_cell_angle_beta 79.6760(10)
_cell_angle_gamma 83.2590(10)
_cell_formula_units_Z 2
_cell_length_a 8.8307(7)
_cell_length_b 11.8013(9)
_cell_length_c 17.3963(13)
_cell_measurement_reflns_used 7466
_cell_measurement_temperature 168(2)
_cell_measurement_theta_max 54.921
_cell_measurement_theta_min 4.719
_cell_volume 1771.2(2)
_computing_cell_refinement 'Bruker SAINT+'
_computing_data_collection 'Bruker SMART'
_computing_data_reduction 'Bruker XPREP'
_computing_molecular_graphics 'Bruker SHELXTL'
_computing_publication_material 'Bruker SHELXTL'
_computing_structure_refinement 'SHELXL-97 (Sheldrick, 1997)'
_computing_structure_solution 'SHELXS-97 (Sheldrick, 1990)'
_diffrn_ambient_temperature 168(2)
_diffrn_detector_area_resol_mean 8.192
_diffrn_measured_fraction_theta_full 0.997
_diffrn_measured_fraction_theta_max 0.997
_diffrn_measurement_device_type SMART/CCD
_diffrn_measurement_method 'phi and omega scan'
_diffrn_radiation_monochromator graphite
_diffrn_radiation_source 'fine-focus sealed tube'
_diffrn_radiation_type MoK\a
_diffrn_radiation_wavelength 0.71073
_diffrn_reflns_av_R_equivalents 0.0197
_diffrn_reflns_av_sigmaI/netI 0.0160
_diffrn_reflns_limit_h_max 10
_diffrn_reflns_limit_h_min -10
_diffrn_reflns_limit_k_max 6
_diffrn_reflns_limit_k_min -14
_diffrn_reflns_limit_l_max 20
_diffrn_reflns_limit_l_min -20
_diffrn_reflns_number 20709
_diffrn_reflns_theta_full 25.05
_diffrn_reflns_theta_max 25.05
_diffrn_reflns_theta_min 2.10
_exptl_absorpt_coefficient_mu 0.685
_exptl_absorpt_correction_T_max 0.9347
_exptl_absorpt_correction_T_min 0.5937
_exptl_absorpt_correction_type multi-scan
_exptl_absorpt_process_details 'SADABS V2.03'
_exptl_crystal_colour green
_exptl_crystal_density_diffrn 1.489
_exptl_crystal_density_method 'not measured'
_exptl_crystal_description prism
_exptl_crystal_F_000 818
_exptl_crystal_size_max 0.85
_exptl_crystal_size_mid 0.45
_exptl_crystal_size_min 0.10
_refine_diff_density_max 0.850
_refine_diff_density_min -0.329
_refine_diff_density_rms 0.058
_refine_ls_extinction_method none
_refine_ls_goodness_of_fit_ref 1.079
_refine_ls_hydrogen_treatment constr
_refine_ls_matrix_type full
_refine_ls_number_parameters 516
_refine_ls_number_reflns 6267
_refine_ls_number_restraints 4
_refine_ls_restrained_S_all 1.081
_refine_ls_R_factor_all 0.0416
_refine_ls_R_factor_gt 0.0353
_refine_ls_shift/su_max 0.003
_refine_ls_shift/su_mean 0.000
_refine_ls_structure_factor_coef Fsqd
_refine_ls_weighting_details 'calc w=1/[\s^2^(Fo^2^)+(0.0590P)^2^+1.1377P] where P=(Fo^2^+2Fc^2^)/3'
_refine_ls_weighting_scheme calc
_refine_ls_wR_factor_gt 0.0995
_refine_ls_wR_factor_ref 0.1055
_reflns_number_gt 5586
_reflns_number_total 6267
_reflns_threshold_expression >2sigma(I)
_cod_data_source_file b509324d.txt
_cod_data_source_block '[Cu(PzT)(NO3)2].CH3CN'
_cod_depositor_comments
;
The following automatic conversions were performed:
'_symmetry_cell_setting' value 'Triclinic' changed to 'triclinic'
according to '/home/saulius/struct/CIF-dictionaries/cif_core.dic'
dictionary named 'cif_core.dic' version 2.4.1 from 2010-06-29.

Automatic conversion script
Id: cif_fix_enum 1527 2010-12-29 10:47:43Z saulius 
;
_cod_original_sg_symbol_H-M P-1
_cod_database_code 7008826

loop_
_symmetry_equiv_pos_as_xyz
'x, y, z'
'-x, -y, -z'

loop_
_atom_site_label
_atom_site_type_symbol
_atom_site_fract_x
_atom_site_fract_y
_atom_site_fract_z
_atom_site_U_iso_or_equiv
_atom_site_adp_type
_atom_site_occupancy
_atom_site_symmetry_multiplicity
_atom_site_calc_flag
_atom_site_refinement_flags
_atom_site_disorder_assembly
_atom_site_disorder_group
Cu Cu 0.62838(3) 0.70164(2) 1.124601(15) 0.02737(10) Uani 1 1 d . . .
N1' N 0.53048(19) 0.73464(14) 1.03448(10) 0.0246(4) Uani 1 1 d . . .
N1" N 0.7204(2) 0.56299(15) 1.05733(11) 0.0273(4) Uani 1 1 d . . .
N1 N 0.4973(2) 0.85000(16) 1.15901(11) 0.0294(4) Uani 1 1 d . . .
N4 N 0.5701(2) 0.56182(17) 1.25191(11) 0.0364(5) Uani 1 1 d . . .
O41 O 0.6617(2) 0.63883(14) 1.22809(9) 0.0365(4) Uani 1 1 d . . .
O42 O 0.5894(3) 0.50673(18) 1.31049(12) 0.0576(5) Uani 1 1 d . . .
O43 O 0.4695(2) 0.54715(18) 1.21298(11) 0.0502(5) Uani 1 1 d . . .
N5 N 0.8926(2) 0.83848(15) 1.07363(11) 0.0291(4) Uani 1 1 d . . .
O51 O 0.85186(18) 0.76544(14) 1.12644(9) 0.0337(4) Uani 1 1 d . . .
O53 O 1.01959(18) 0.87568(14) 1.07026(11) 0.0390(4) Uani 1 1 d . . .
O52 O 0.8050(2) 0.87018(18) 1.02763(12) 0.0559(5) Uani 1 1 d . . .
N01 N 0.0791(3) 0.77911(19) 0.38493(12) 0.0430(5) Uani 1 1 d . . .
C05 C 0.1605(4) 0.7865(3) 0.31140(16) 0.0523(7) Uani 1 1 d . . .
H05 H 0.2676 0.7825 0.2971 0.063 Uiso 1 1 calc R . .
C04 C 0.0556(4) 0.8009(3) 0.26259(17) 0.0539(7) Uani 1 1 d . . .
H04 H 0.0749 0.8099 0.2086 0.065 Uiso 1 1 calc R . .
C03 C -0.0863(4) 0.7993(3) 0.31109(18) 0.0574(8) Uani 1 1 d . . .
H03 H -0.1803 0.8065 0.2934 0.069 Uiso 1 1 calc R . .
N02 N -0.0734(3) 0.7863(2) 0.38564(13) 0.0487(6) Uani 1 1 d . . .
N01' N 0.2885(3) 0.8012(2) 0.44769(14) 0.0489(6) Uani 1 1 d . . .
C05' C 0.4318(4) 0.7477(3) 0.4476(2) 0.0608(8) Uani 1 1 d . . .
H05' H 0.4592 0.6696 0.4518 0.073 Uiso 1 1 calc R . .
C04' C 0.5286(4) 0.8303(4) 0.4403(2) 0.0728(10) Uani 1 1 d . . .
H04' H 0.6352 0.8207 0.4385 0.087 Uiso 1 1 calc R . .
C03' C 0.4341(4) 0.9322(4) 0.43588(19) 0.0699(10) Uani 1 1 d . . .
H03' H 0.4706 1.0033 0.4302 0.084 Uiso 1 1 calc R . .
N02' N 0.2854(3) 0.9170(2) 0.44064(16) 0.0623(7) Uani 1 1 d . . .
N01" N 0.1703(3) 0.6311(2) 0.46678(13) 0.0460(5) Uani 1 1 d . . .
C05" C 0.1654(4) 0.5688(3) 0.53298(19) 0.0618(8) Uani 1 1 d . . .
H05" H 0.1295 0.5953 0.5836 0.074 Uiso 1 1 calc R . .
C04" C 0.2229(4) 0.4597(3) 0.5122(2) 0.0673(9) Uani 1 1 d . . .
H04" H 0.2338 0.3969 0.5451 0.081 Uiso 1 1 calc R . .
C03" C 0.2615(4) 0.4624(3) 0.4320(2) 0.0700(9) Uani 1 1 d . . .
H03" H 0.3046 0.3990 0.4018 0.084 Uiso 1 1 calc R . .
N02" N 0.2302(4) 0.5660(3) 0.40265(17) 0.0692(8) Uani 1 1 d . . .
C2' C 0.4303(2) 0.82983(17) 1.03384(12) 0.0246(4) Uani 1 1 d . . .
C3' C 0.3582(2) 0.85653(18) 0.97054(12) 0.0252(4) Uani 1 1 d . . .
H3' H 0.2892 0.9225 0.9707 0.030 Uiso 1 1 calc R . .
C4' C 0.3895(2) 0.78336(18) 0.90581(12) 0.0254(4) Uani 1 1 d . . .
C5' C 0.4962(2) 0.68540(18) 0.90818(12) 0.0255(4) Uani 1 1 d . . .
H5' H 0.5207 0.6356 0.8661 0.031 Uiso 1 1 calc R . .
C6' C 0.5640(2) 0.66390(17) 0.97329(12) 0.0247(4) Uani 1 1 d . . .
C2" C 0.6762(2) 0.56396(17) 0.98677(12) 0.0249(4) Uani 1 1 d . . .
C3" C 0.7306(2) 0.47735(19) 0.93310(13) 0.0289(5) Uani 1 1 d . . .
H3" H 0.6985 0.4793 0.8849 0.035 Uiso 1 1 calc R . .
C4" C 0.8338(2) 0.38769(19) 0.95269(14) 0.0309(5) Uani 1 1 d . . .
H4" H 0.8720 0.3288 0.9176 0.037 Uiso 1 1 calc R . .
C5" C 0.8791(3) 0.38683(19) 1.02486(14) 0.0318(5) Uani 1 1 d . . .
H5" H 0.9482 0.3276 1.0389 0.038 Uiso 1 1 calc R . .
C6" C 0.8200(2) 0.47529(19) 1.07566(14) 0.0308(5) Uani 1 1 d . . .
H6" H 0.8501 0.4744 1.1243 0.037 Uiso 1 1 calc R . .
C2 C 0.4125(2) 0.89738(18) 1.10634(12) 0.0254(4) Uani 1 1 d . . .
C3 C 0.3219(3) 1.00149(19) 1.11902(13) 0.0313(5) Uani 1 1 d . . .
H3 H 0.2629 1.0317 1.0825 0.038 Uiso 1 1 calc R . .
C4 C 0.3210(3) 1.0599(2) 1.18737(14) 0.0364(5) Uani 1 1 d . . .
H4 H 0.2620 1.1303 1.1971 0.044 Uiso 1 1 calc R . .
C5 C 0.4090(3) 1.0120(2) 1.24069(14) 0.0380(5) Uani 1 1 d . . .
H5 H 0.4109 1.0503 1.2864 0.046 Uiso 1 1 calc R . .
C6 C 0.4942(3) 0.9067(2) 1.22541(14) 0.0350(5) Uani 1 1 d . . .
H6 H 0.5511 0.8740 1.2621 0.042 Uiso 1 1 calc R . .
C1"' C 0.3098(2) 0.80869(18) 0.83811(13) 0.0274(4) Uani 1 1 d . . .
C2"' C 0.3685(3) 0.7594(2) 0.76488(14) 0.0370(5) Uani 1 1 d . . .
H2"' H 0.4588 0.7088 0.7585 0.044 Uiso 1 1 calc R . .
C3"' C 0.2942(3) 0.7847(2) 0.70227(15) 0.0435(6) Uani 1 1 d . . .
H3"' H 0.3352 0.7511 0.6542 0.052 Uiso 1 1 calc R . .
C4"' C 0.1584(3) 0.8600(2) 0.70999(15) 0.0412(6) Uani 1 1 d . . .
C5"' C 0.1002(3) 0.9090(2) 0.78225(15) 0.0390(6) Uani 1 1 d . . .
H5"' H 0.0104 0.9601 0.7881 0.047 Uiso 1 1 calc R . .
C6"' C 0.1724(3) 0.88372(19) 0.84563(14) 0.0319(5) Uani 1 1 d . . .
H6"' H 0.1298 0.9166 0.8938 0.038 Uiso 1 1 calc R . .
C7 C 0.0745(4) 0.8882(3) 0.64208(18) 0.0590(8) Uani 1 1 d . . .
H7A H -0.0356 0.9058 0.6614 0.071 Uiso 1 1 calc R . .
H7B H 0.1120 0.9546 0.6142 0.071 Uiso 1 1 calc R . .
O O 0.0992(3) 0.79703(19) 0.59247(12) 0.0670(6) Uani 1 1 d . . .
C01 C 0.0274(3) 0.8094(3) 0.52611(16) 0.0507(7) Uani 1 1 d . . .
H01A H 0.0010 0.8896 0.5152 0.061 Uiso 1 1 calc R . .
H01B H -0.0670 0.7728 0.5353 0.061 Uiso 1 1 calc R . .
C02 C 0.1404(3) 0.7539(2) 0.45678(15) 0.0424(6) Uani 1 1 d . . .
C8 C 0.9979(5) 0.4882(4) 0.7309(2) 0.0809(11) Uani 0.50 1 d PD A 1
H8A H 1.0004 0.4301 0.7706 0.121 Uiso 0.50 1 calc PR A 1
H8B H 1.1016 0.4956 0.7046 0.121 Uiso 0.50 1 calc PR A 1
H8C H 0.9375 0.4676 0.6939 0.121 Uiso 0.50 1 calc PR A 1
C9 C 0.928(2) 0.5982(16) 0.7674(10) 0.074(5) Uani 0.50 1 d PD A 1
N6 N 0.8768(14) 0.6731(7) 0.8012(8) 0.124(5) Uani 0.50 1 d PD A 1
C8' C 0.9979(5) 0.4882(4) 0.7309(2) 0.0809(11) Uani 0.50 1 d P B 2
H8'A H 1.0683 0.4833 0.7673 0.121 Uiso 0.50 1 calc PR B 2
H8'B H 1.0556 0.4853 0.6786 0.121 Uiso 0.50 1 calc PR B 2
H8'C H 0.9367 0.4255 0.7395 0.121 Uiso 0.50 1 calc PR B 2
C9' C 0.8952(18) 0.5967(14) 0.7422(9) 0.063(4) Uani 0.50 1 d PD B 2
N6' N 0.8136(10) 0.6756(7) 0.7529(7) 0.098(3) Uani 0.50 1 d PD B 2

loop_
_atom_site_aniso_label
_atom_site_aniso_U_11
_atom_site_aniso_U_22
_atom_site_aniso_U_33
_atom_site_aniso_U_23
_atom_site_aniso_U_13
_atom_site_aniso_U_12
Cu 0.02839(16) 0.02787(16) 0.02640(16) -0.00218(11) -0.00964(11) 0.00243(11)
N1' 0.0235(9) 0.0226(9) 0.0272(9) -0.0021(7) -0.0045(7) 0.0006(7)
N1" 0.0253(9) 0.0261(9) 0.0306(10) 0.0006(7) -0.0080(7) 0.0007(7)
N1 0.0283(9) 0.0330(10) 0.0274(9) -0.0033(8) -0.0069(7) -0.0017(8)
N4 0.0427(11) 0.0339(11) 0.0300(10) -0.0027(8) -0.0020(9) 0.0002(9)
O41 0.0438(9) 0.0376(9) 0.0311(8) 0.0055(7) -0.0126(7) -0.0086(7)
O42 0.0743(14) 0.0530(12) 0.0436(11) 0.0185(9) -0.0081(10) -0.0077(10)
O43 0.0470(11) 0.0624(13) 0.0446(11) -0.0064(9) -0.0085(9) -0.0185(9)
N5 0.0296(10) 0.0222(9) 0.0344(10) -0.0011(8) -0.0059(8) 0.0022(7)
O51 0.0304(8) 0.0378(9) 0.0338(9) 0.0074(7) -0.0086(7) -0.0051(7)
O53 0.0297(9) 0.0312(9) 0.0551(11) 0.0029(8) -0.0051(8) -0.0043(7)
O52 0.0530(12) 0.0615(13) 0.0617(13) 0.0317(10) -0.0322(10) -0.0154(10)
N01 0.0462(12) 0.0514(13) 0.0359(12) 0.0060(10) -0.0172(10) -0.0108(10)
C05 0.0556(17) 0.0665(19) 0.0382(15) 0.0076(13) -0.0105(13) -0.0200(15)
C04 0.075(2) 0.0581(18) 0.0342(14) 0.0054(12) -0.0217(14) -0.0153(15)
C03 0.0625(19) 0.0653(19) 0.0536(18) 0.0039(15) -0.0365(16) -0.0057(15)
N02 0.0411(12) 0.0652(15) 0.0421(13) 0.0015(11) -0.0183(10) 0.0005(11)
N01' 0.0493(13) 0.0567(15) 0.0469(13) 0.0047(11) -0.0212(11) -0.0135(11)
C05' 0.0439(16) 0.078(2) 0.063(2) 0.0029(17) -0.0177(14) -0.0059(15)
C04' 0.0511(19) 0.105(3) 0.070(2) 0.001(2) -0.0195(17) -0.024(2)
C03' 0.082(2) 0.088(3) 0.0534(19) 0.0095(18) -0.0284(17) -0.044(2)
N02' 0.0745(18) 0.0616(17) 0.0618(16) 0.0081(13) -0.0324(14) -0.0242(14)
N01" 0.0456(12) 0.0515(13) 0.0425(12) 0.0050(10) -0.0137(10) -0.0038(10)
C05" 0.072(2) 0.061(2) 0.0503(18) 0.0151(15) -0.0094(15) -0.0052(16)
C04" 0.075(2) 0.0524(19) 0.074(2) 0.0191(17) -0.0182(18) -0.0049(16)
C03" 0.075(2) 0.055(2) 0.079(2) -0.0013(17) -0.0150(19) 0.0016(17)
N02" 0.087(2) 0.0614(17) 0.0565(17) -0.0046(13) -0.0123(15) 0.0027(15)
C2' 0.0215(10) 0.0232(10) 0.0282(11) 0.0000(8) -0.0025(8) -0.0015(8)
C3' 0.0230(10) 0.0227(10) 0.0285(11) 0.0007(8) -0.0035(8) 0.0009(8)
C4' 0.0224(10) 0.0256(10) 0.0278(11) 0.0015(8) -0.0039(8) -0.0027(8)
C5' 0.0250(10) 0.0252(10) 0.0255(10) -0.0031(8) -0.0035(8) -0.0002(8)
C6' 0.0220(10) 0.0239(10) 0.0275(11) -0.0011(8) -0.0032(8) -0.0013(8)
C2" 0.0214(10) 0.0242(10) 0.0288(11) 0.0008(8) -0.0043(8) -0.0012(8)
C3" 0.0265(11) 0.0294(11) 0.0299(11) -0.0019(9) -0.0051(9) 0.0007(9)
C4" 0.0271(11) 0.0251(11) 0.0379(13) -0.0034(9) -0.0021(9) 0.0027(9)
C5" 0.0249(11) 0.0270(11) 0.0418(13) 0.0039(9) -0.0053(9) 0.0023(9)
C6" 0.0270(11) 0.0326(12) 0.0334(12) 0.0043(9) -0.0100(9) 0.0000(9)
C2 0.0239(10) 0.0259(11) 0.0262(11) -0.0015(8) -0.0029(8) -0.0037(8)
C3 0.0333(12) 0.0281(11) 0.0312(12) 0.0000(9) -0.0044(9) -0.0005(9)
C4 0.0429(13) 0.0262(11) 0.0370(13) -0.0049(10) -0.0009(10) -0.0003(10)
C5 0.0448(14) 0.0381(13) 0.0314(12) -0.0104(10) -0.0051(10) -0.0057(11)
C6 0.0378(13) 0.0392(13) 0.0296(12) -0.0055(10) -0.0099(10) -0.0027(10)
C1"' 0.0282(11) 0.0258(11) 0.0285(11) 0.0009(9) -0.0069(9) -0.0017(8)
C2"' 0.0369(13) 0.0397(13) 0.0324(12) -0.0037(10) -0.0099(10) 0.0098(10)
C3"' 0.0499(15) 0.0492(15) 0.0296(13) -0.0084(11) -0.0120(11) 0.0108(12)
C4"' 0.0464(14) 0.0423(14) 0.0362(13) -0.0008(11) -0.0183(11) 0.0064(11)
C5"' 0.0375(13) 0.0374(13) 0.0414(14) -0.0016(11) -0.0140(11) 0.0098(10)
C6"' 0.0318(12) 0.0314(12) 0.0319(12) -0.0027(9) -0.0083(9) 0.0034(9)
C7 0.070(2) 0.0621(19) 0.0457(16) -0.0119(14) -0.0314(15) 0.0230(16)
O 0.0951(17) 0.0657(14) 0.0440(12) -0.0059(10) -0.0396(12) 0.0184(12)
C01 0.0545(17) 0.0614(18) 0.0376(14) 0.0030(13) -0.0189(12) 0.0034(14)
C02 0.0435(14) 0.0496(15) 0.0381(14) 0.0049(11) -0.0178(11) -0.0073(12)
C8 0.097(3) 0.079(3) 0.064(2) -0.0188(19) -0.018(2) 0.012(2)
C9 0.060(7) 0.056(10) 0.098(13) 0.027(9) -0.003(7) 0.005(6)
N6 0.098(7) 0.040(4) 0.204(13) 0.015(6) 0.045(8) 0.003(5)
C8' 0.097(3) 0.079(3) 0.064(2) -0.0188(19) -0.018(2) 0.012(2)
C9' 0.064(9) 0.048(8) 0.072(8) -0.022(6) 0.009(5) -0.014(7)
N6' 0.074(5) 0.064(5) 0.145(9) -0.043(5) 0.006(5) 0.005(4)

loop_
_atom_type_symbol
_atom_type_description
_atom_type_scat_dispersion_real
_atom_type_scat_dispersion_imag
_atom_type_scat_source
C C 0.0033 0.0016 'International Tables Vol C Tables 4.2.6.8 and 6.1.1.4'
H H 0.0000 0.0000 'International Tables Vol C Tables 4.2.6.8 and 6.1.1.4'
N N 0.0061 0.0033 'International Tables Vol C Tables 4.2.6.8 and 6.1.1.4'
O O 0.0106 0.0060 'International Tables Vol C Tables 4.2.6.8 and 6.1.1.4'
Cu Cu 0.3201 1.2651 'International Tables Vol C Tables 4.2.6.8 and 6.1.1.4'

loop_
_geom_angle_atom_site_label_1
_geom_angle_atom_site_label_2
_geom_angle_atom_site_label_3
_geom_angle
_geom_angle_site_symmetry_1
_geom_angle_site_symmetry_3
_geom_angle_publ_flag
N1' Cu O41 159.30(7) . . ?
N1' Cu N1 80.07(7) . . ?
O41 Cu N1 99.52(7) . . ?
N1' Cu N1" 79.60(7) . . ?
O41 Cu N1" 99.10(7) . . ?
N1 Cu N1" 159.64(7) . . ?
N1' Cu O51 118.75(7) . . ?
O41 Cu O51 81.94(6) . . ?
N1 Cu O51 95.48(7) . . ?
N1" Cu O51 95.22(7) . . ?
C6' N1' C2' 120.91(18) . . ?
C6' N1' Cu 119.99(14) . . ?
C2' N1' Cu 119.10(14) . . ?
C6" N1" C2" 118.79(19) . . ?
C6" N1" Cu 126.87(15) . . ?
C2" N1" Cu 114.32(13) . . ?
C6 N1 C2 118.68(19) . . ?
C6 N1 Cu 126.60(16) . . ?
C2 N1 Cu 114.60(14) . . ?
O42 N4 O43 123.7(2) . . ?
O42 N4 O41 118.3(2) . . ?
O43 N4 O41 117.98(19) . . ?
N4 O41 Cu 111.06(13) . . ?
O52 N5 O53 121.99(19) . . ?
O52 N5 O51 119.08(19) . . ?
O53 N5 O51 118.93(18) . . ?
N5 O51 Cu 115.78(13) . . ?
N02 N01 C05 111.9(2) . . ?
N02 N01 C02 120.3(2) . . ?
C05 N01 C02 127.5(2) . . ?
N01 C05 C04 106.9(3) . . ?
N01 C05 H05 126.6 . . ?
C04 C05 H05 126.6 . . ?
C05 C04 C03 104.6(3) . . ?
C05 C04 H04 127.7 . . ?
C03 C04 H04 127.7 . . ?
N02 C03 C04 112.4(3) . . ?
N02 C03 H03 123.8 . . ?
C04 C03 H03 123.8 . . ?
C03 N02 N01 104.2(2) . . ?
C05' N01' N02' 112.9(3) . . ?
C05' N01' C02 129.7(3) . . ?
N02' N01' C02 117.3(2) . . ?
N01' C05' C04' 106.6(3) . . ?
N01' C05' H05' 126.7 . . ?
C04' C05' H05' 126.7 . . ?
C05' C04' C03' 105.2(3) . . ?
C05' C04' H04' 127.4 . . ?
C03' C04' H04' 127.4 . . ?
N02' C03' C04' 112.7(3) . . ?
N02' C03' H03' 123.6 . . ?
C04' C03' H03' 123.6 . . ?
C03' N02' N01' 102.6(3) . . ?
C05" N01" N02" 111.3(3) . . ?
C05" N01" C02 129.4(3) . . ?
N02" N01" C02 118.7(2) . . ?
N01" C05" C04" 107.3(3) . . ?
N01" C05" H05" 126.4 . . ?
C04" C05" H05" 126.4 . . ?
C05" C04" C03" 105.2(3) . . ?
C05" C04" H04" 127.4 . . ?
C03" C04" H04" 127.4 . . ?
N02" C03" C04" 112.3(3) . . ?
N02" C03" H03" 123.9 . . ?
C04" C03" H03" 123.9 . . ?
C03" N02" N01" 103.9(3) . . ?
N1' C2' C3' 120.88(19) . . ?
N1' C2' C2 112.23(18) . . ?
C3' C2' C2 126.88(19) . . ?
C2' C3' C4' 119.57(19) . . ?
C2' C3' H3' 120.2 . . ?
C4' C3' H3' 120.2 . . ?
C3' C4' C5' 117.96(19) . . ?
C3' C4' C1"' 120.45(19) . . ?
C5' C4' C1"' 121.59(19) . . ?
C6' C5' C4' 119.42(19) . . ?
C6' C5' H5' 120.3 . . ?
C4' C5' H5' 120.3 . . ?
N1' C6' C5' 121.26(18) . . ?
N1' C6' C2" 111.84(18) . . ?
C5' C6' C2" 126.90(19) . . ?
N1" C2" C3" 121.83(19) . . ?
N1" C2" C6' 114.19(18) . . ?
C3" C2" C6' 123.97(19) . . ?
C2" C3" C4" 118.7(2) . . ?
C2" C3" H3" 120.6 . . ?
C4" C3" H3" 120.6 . . ?
C5" C4" C3" 119.4(2) . . ?
C5" C4" H4" 120.3 . . ?
C3" C4" H4" 120.3 . . ?
C6" C5" C4" 118.9(2) . . ?
C6" C5" H5" 120.5 . . ?
C4" C5" H5" 120.5 . . ?
N1" C6" C5" 122.3(2) . . ?
N1" C6" H6" 118.8 . . ?
C5" C6" H6" 118.8 . . ?
N1 C2 C3 122.1(2) . . ?
N1 C2 C2' 113.98(18) . . ?
C3 C2 C2' 123.9(2) . . ?
C2 C3 C4 118.7(2) . . ?
C2 C3 H3 120.6 . . ?
C4 C3 H3 120.6 . . ?
C5 C4 C3 119.1(2) . . ?
C5 C4 H4 120.4 . . ?
C3 C4 H4 120.4 . . ?
C6 C5 C4 119.4(2) . . ?
C6 C5 H5 120.3 . . ?
C4 C5 H5 120.3 . . ?
N1 C6 C5 122.0(2) . . ?
N1 C6 H6 119.0 . . ?
C5 C6 H6 119.0 . . ?
C2"' C1"' C6"' 117.9(2) . . ?
C2"' C1"' C4' 121.54(19) . . ?
C6"' C1"' C4' 120.6(2) . . ?
C3"' C2"' C1"' 120.9(2) . . ?
C3"' C2"' H2"' 119.5 . . ?
C1"' C2"' H2"' 119.5 . . ?
C2"' C3"' C4"' 120.9(2) . . ?
C2"' C3"' H3"' 119.5 . . ?
C4"' C3"' H3"' 119.5 . . ?
C5"' C4"' C3"' 118.3(2) . . ?
C5"' C4"' C7 120.0(2) . . ?
C3"' C4"' C7 121.7(2) . . ?
C6"' C5"' C4"' 121.4(2) . . ?
C6"' C5"' H5"' 119.3 . . ?
C4"' C5"' H5"' 119.3 . . ?
C5"' C6"' C1"' 120.5(2) . . ?
C5"' C6"' H6"' 119.7 . . ?
C1"' C6"' H6"' 119.7 . . ?
O C7 C4"' 109.7(2) . . ?
O C7 H7A 109.7 . . ?
C4"' C7 H7A 109.7 . . ?
O C7 H7B 109.7 . . ?
C4"' C7 H7B 109.7 . . ?
H7A C7 H7B 108.2 . . ?
C7 O C01 116.7(2) . . ?
O C01 C02 108.3(2) . . ?
O C01 H01A 110.0 . . ?
C02 C01 H01A 110.0 . . ?
O C01 H01B 110.0 . . ?
C02 C01 H01B 110.0 . . ?
H01A C01 H01B 108.4 . . ?
N01" C02 N01 109.6(2) . . ?
N01" C02 N01' 107.9(2) . . ?
N01 C02 N01' 107.3(2) . . ?
N01" C02 C01 112.0(2) . . ?
N01 C02 C01 109.8(2) . . ?
N01' C02 C01 110.1(2) . . ?
N6 C9 C8 172.6(18) . . ?

loop_
_geom_bond_atom_site_label_1
_geom_bond_atom_site_label_2
_geom_bond_distance
_geom_bond_site_symmetry_2
_geom_bond_publ_flag
Cu N1' 1.9310(18) . ?
Cu O41 1.9849(16) . ?
Cu N1 2.0249(19) . ?
Cu N1" 2.0407(18) . ?
Cu O51 2.1990(16) . ?
N1' C6' 1.341(3) . ?
N1' C2' 1.347(3) . ?
N1" C6" 1.347(3) . ?
N1" C2" 1.352(3) . ?
N1 C6 1.346(3) . ?
N1 C2 1.353(3) . ?
N4 O42 1.220(3) . ?
N4 O43 1.239(3) . ?
N4 O41 1.298(3) . ?
N5 O52 1.231(3) . ?
N5 O53 1.243(2) . ?
N5 O51 1.275(2) . ?
N01 N02 1.337(3) . ?
N01 C05 1.356(4) . ?
N01 C02 1.458(3) . ?
C05 C04 1.358(4) . ?
C05 H05 0.9300 . ?
C04 C03 1.381(5) . ?
C04 H04 0.9300 . ?
C03 N02 1.325(4) . ?
C03 H03 0.9300 . ?
N01' C05' 1.346(4) . ?
N01' N02' 1.366(4) . ?
N01' C02 1.462(3) . ?
C05' C04' 1.359(5) . ?
C05' H05' 0.9300 . ?
C04' C03' 1.389(6) . ?
C04' H04' 0.9300 . ?
C03' N02' 1.334(4) . ?
C03' H03' 0.9300 . ?
N01" C05" 1.346(4) . ?
N01" N02" 1.363(4) . ?
N01" C02 1.453(4) . ?
C05" C04" 1.361(5) . ?
C05" H05" 0.9300 . ?
C04" C03" 1.375(5) . ?
C04" H04" 0.9300 . ?
C03" N02" 1.330(4) . ?
C03" H03" 0.9300 . ?
C2' C3' 1.379(3) . ?
C2' C2 1.486(3) . ?
C3' C4' 1.407(3) . ?
C3' H3' 0.9300 . ?
C4' C5' 1.407(3) . ?
C4' C1"' 1.483(3) . ?
C5' C6' 1.377(3) . ?
C5' H5' 0.9300 . ?
C6' C2" 1.491(3) . ?
C2" C3" 1.388(3) . ?
C3" C4" 1.389(3) . ?
C3" H3" 0.9300 . ?
C4" C5" 1.384(3) . ?
C4" H4" 0.9300 . ?
C5" C6" 1.379(3) . ?
C5" H5" 0.9300 . ?
C6" H6" 0.9300 . ?
C2 C3 1.386(3) . ?
C3 C4 1.390(3) . ?
C3 H3 0.9300 . ?
C4 C5 1.382(4) . ?
C4 H4 0.9300 . ?
C5 C6 1.381(3) . ?
C5 H5 0.9300 . ?
C6 H6 0.9300 . ?
C1"' C2"' 1.402(3) . ?
C1"' C6"' 1.404(3) . ?
C2"' C3"' 1.377(3) . ?
C2"' H2"' 0.9300 . ?
C3"' C4"' 1.394(4) . ?
C3"' H3"' 0.9300 . ?
C4"' C5"' 1.386(4) . ?
C4"' C7 1.513(3) . ?
C5"' C6"' 1.379(3) . ?
C5"' H5"' 0.9300 . ?
C6"' H6"' 0.9300 . ?
C7 O 1.371(4) . ?
C7 H7A 0.9700 . ?
C7 H7B 0.9700 . ?
O C01 1.410(3) . ?
C01 C02 1.529(4) . ?
C01 H01A 0.9700 . ?
C01 H01B 0.9700 . ?
C8 C9 1.48(2) . ?
C8 H8A 0.9600 . ?
C8 H8B 0.9600 . ?
C8 H8C 0.9600 . ?
C9 N6 1.08(2) . ?
C9' N6' 1.106(18) . ?

loop_
_geom_torsion_atom_site_label_1
_geom_torsion_atom_site_label_2
_geom_torsion_atom_site_label_3
_geom_torsion_atom_site_label_4
_geom_torsion
_geom_torsion_site_symmetry_1
_geom_torsion_site_symmetry_2
_geom_torsion_site_symmetry_3
_geom_torsion_site_symmetry_4
_geom_torsion_publ_flag
O41 Cu N1' C6' -90.1(2) . . . . ?
N1 Cu N1' C6' 179.19(17) . . . . ?
N1" Cu N1' C6' -1.91(15) . . . . ?
O51 Cu N1' C6' 88.37(16) . . . . ?
O41 Cu N1' C2' 90.6(2) . . . . ?
N1 Cu N1' C2' -0.02(15) . . . . ?
N1" Cu N1' C2' 178.87(16) . . . . ?
O51 Cu N1' C2' -90.85(16) . . . . ?
N1' Cu N1" C6" -179.22(19) . . . . ?
O41 Cu N1" C6" -20.18(19) . . . . ?
N1 Cu N1" C6" -176.1(2) . . . . ?
O51 Cu N1" C6" 62.47(19) . . . . ?
N1' Cu N1" C2" 2.28(14) . . . . ?
O41 Cu N1" C2" 161.32(15) . . . . ?
N1 Cu N1" C2" 5.4(3) . . . . ?
O51 Cu N1" C2" -116.03(15) . . . . ?
N1' Cu N1 C6 -176.6(2) . . . . ?
O41 Cu N1 C6 24.4(2) . . . . ?
N1" Cu N1 C6 -179.7(2) . . . . ?
O51 Cu N1 C6 -58.3(2) . . . . ?
N1' Cu N1 C2 -0.60(15) . . . . ?
O41 Cu N1 C2 -159.60(15) . . . . ?
N1" Cu N1 C2 -3.7(3) . . . . ?
O51 Cu N1 C2 117.68(15) . . . . ?
O42 N4 O41 Cu 171.98(17) . . . . ?
O43 N4 O41 Cu -6.8(2) . . . . ?
N1' Cu O41 N4 13.9(3) . . . . ?
N1 Cu O41 N4 100.97(15) . . . . ?
N1" Cu O41 N4 -70.75(15) . . . . ?
O51 Cu O41 N4 -164.78(15) . . . . ?
O52 N5 O51 Cu 2.0(3) . . . . ?
O53 N5 O51 Cu -178.17(14) . . . . ?
N1' Cu O51 N5 12.00(17) . . . . ?
O41 Cu O51 N5 -168.53(15) . . . . ?
N1 Cu O51 N5 -69.66(15) . . . . ?
N1" Cu O51 N5 92.99(15) . . . . ?
N02 N01 C05 C04 1.0(3) . . . . ?
C02 N01 C05 C04 174.5(3) . . . . ?
N01 C05 C04 C03 -1.0(3) . . . . ?
C05 C04 C03 N02 0.8(4) . . . . ?
C04 C03 N02 N01 -0.2(4) . . . . ?
C05 N01 N02 C03 -0.5(3) . . . . ?
C02 N01 N02 C03 -174.5(2) . . . . ?
N02' N01' C05' C04' 0.0(4) . . . . ?
C02 N01' C05' C04' -177.6(3) . . . . ?
N01' C05' C04' C03' -0.2(4) . . . . ?
C05' C04' C03' N02' 0.4(4) . . . . ?
C04' C03' N02' N01' -0.4(4) . . . . ?
C05' N01' N02' C03' 0.3(3) . . . . ?
C02 N01' N02' C03' 178.2(2) . . . . ?
N02" N01" C05" C04" -0.2(4) . . . . ?
C02 N01" C05" C04" -171.8(3) . . . . ?
N01" C05" C04" C03" 0.4(4) . . . . ?
C05" C04" C03" N02" -0.4(5) . . . . ?
C04" C03" N02" N01" 0.3(4) . . . . ?
C05" N01" N02" C03" 0.0(4) . . . . ?
C02 N01" N02" C03" 172.5(3) . . . . ?
C6' N1' C2' C3' 0.7(3) . . . . ?
Cu N1' C2' C3' 179.90(15) . . . . ?
C6' N1' C2' C2 -178.64(18) . . . . ?
Cu N1' C2' C2 0.6(2) . . . . ?
N1' C2' C3' C4' 0.0(3) . . . . ?
C2 C2' C3' C4' 179.25(19) . . . . ?
C2' C3' C4' C5' -0.8(3) . . . . ?
C2' C3' C4' C1"' 178.21(19) . . . . ?
C3' C4' C5' C6' 0.8(3) . . . . ?
C1"' C4' C5' C6' -178.16(19) . . . . ?
C2' N1' C6' C5' -0.7(3) . . . . ?
Cu N1' C6' C5' -179.86(15) . . . . ?
C2' N1' C6' C2" -179.61(18) . . . . ?
Cu N1' C6' C2" 1.2(2) . . . . ?
C4' C5' C6' N1' -0.1(3) . . . . ?
C4' C5' C6' C2" 178.68(19) . . . . ?
C6" N1" C2" C3" 0.0(3) . . . . ?
Cu N1" C2" C3" 178.65(16) . . . . ?
C6" N1" C2" C6' 179.06(18) . . . . ?
Cu N1" C2" C6' -2.3(2) . . . . ?
N1' C6' C2" N1" 0.8(3) . . . . ?
C5' C6' C2" N1" -178.0(2) . . . . ?
N1' C6' C2" C3" 179.85(19) . . . . ?
C5' C6' C2" C3" 1.0(3) . . . . ?
N1" C2" C3" C4" -0.3(3) . . . . ?
C6' C2" C3" C4" -179.2(2) . . . . ?
C2" C3" C4" C5" 0.2(3) . . . . ?
C3" C4" C5" C6" 0.1(3) . . . . ?
C2" N1" C6" C5" 0.3(3) . . . . ?
Cu N1" C6" C5" -178.11(16) . . . . ?
C4" C5" C6" N1" -0.4(3) . . . . ?
C6 N1 C2 C3 -0.7(3) . . . . ?
Cu N1 C2 C3 -177.01(17) . . . . ?
C6 N1 C2 C2' 177.38(19) . . . . ?
Cu N1 C2 C2' 1.0(2) . . . . ?
N1' C2' C2 N1 -1.1(3) . . . . ?
C3' C2' C2 N1 179.7(2) . . . . ?
N1' C2' C2 C3 177.0(2) . . . . ?
C3' C2' C2 C3 -2.3(3) . . . . ?
N1 C2 C3 C4 1.4(3) . . . . ?
C2' C2 C3 C4 -176.5(2) . . . . ?
C2 C3 C4 C5 -0.6(3) . . . . ?
C3 C4 C5 C6 -0.8(4) . . . . ?
C2 N1 C6 C5 -0.8(3) . . . . ?
Cu N1 C6 C5 175.00(18) . . . . ?
C4 C5 C6 N1 1.6(4) . . . . ?
C3' C4' C1"' C2"' 160.9(2) . . . . ?
C5' C4' C1"' C2"' -20.2(3) . . . . ?
C3' C4' C1"' C6"' -18.9(3) . . . . ?
C5' C4' C1"' C6"' 160.1(2) . . . . ?
C6"' C1"' C2"' C3"' 0.6(4) . . . . ?
C4' C1"' C2"' C3"' -179.2(2) . . . . ?
C1"' C2"' C3"' C4"' -0.1(4) . . . . ?
C2"' C3"' C4"' C5"' 0.2(4) . . . . ?
C2"' C3"' C4"' C7 -179.5(3) . . . . ?
C3"' C4"' C5"' C6"' -0.8(4) . . . . ?
C7 C4"' C5"' C6"' 178.9(3) . . . . ?
C4"' C5"' C6"' C1"' 1.3(4) . . . . ?
C2"' C1"' C6"' C5"' -1.2(3) . . . . ?
C4' C1"' C6"' C5"' 178.6(2) . . . . ?
C5"' C4"' C7 O -150.2(3) . . . . ?
C3"' C4"' C7 O 29.5(4) . . . . ?
C4"' C7 O C01 179.5(3) . . . . ?
C7 O C01 C02 140.7(3) . . . . ?
C05" N01" C02 N01 -150.0(3) . . . . ?
N02" N01" C02 N01 39.0(3) . . . . ?
C05" N01" C02 N01' 93.5(3) . . . . ?
N02" N01" C02 N01' -77.5(3) . . . . ?
C05" N01" C02 C01 -27.8(4) . . . . ?
N02" N01" C02 C01 161.2(3) . . . . ?
N02 N01 C02 N01" 88.4(3) . . . . ?
C05 N01 C02 N01" -84.6(3) . . . . ?
N02 N01 C02 N01' -154.7(2) . . . . ?
C05 N01 C02 N01' 32.3(4) . . . . ?
N02 N01 C02 C01 -35.0(3) . . . . ?
C05 N01 C02 C01 152.0(3) . . . . ?
C05' N01' C02 N01" 0.1(4) . . . . ?
N02' N01' C02 N01" -177.4(2) . . . . ?
C05' N01' C02 N01 -117.9(3) . . . . ?
N02' N01' C02 N01 64.5(3) . . . . ?
C05' N01' C02 C01 122.6(3) . . . . ?
N02' N01' C02 C01 -54.9(3) . . . . ?
O C01 C02 N01" 66.0(3) . . . . ?
O C01 C02 N01 -172.0(2) . . . . ?
O C01 C02 N01' -54.1(3) . . . . ?
